data_1564859
loop_
_publ_author_name
'Zhang, Cai-Xia'
'Fang, Duo-Wen'
'Wang, Jun-Ling'
'Jia, Ai-Quan'
'Zhang, Qian-Feng'

_publ_section_title
;
 Syntheses, characterizations, and reactivities of new
 1,4,7-trimethyl-l,4,7-triazacyclononane (Me3tacn) molybdenum and tungsten
 complexes
;
_journal_name_full 'Inorganica Chimica Acta'
_journal_page_first 119599
_journal_paper_doi 10.1016/j.ica.2020.119599
_journal_volume 507
_journal_year 2020
_chemical_formula_sum 'C9 H29 N3 O7 W'
_chemical_formula_weight 475.20
_space_group_crystal_system orthorhombic
_space_group_IT_number 61
_space_group_name_Hall '-P 2ac 2ab'
_space_group_name_H-M_alt 'P b c a'
_atom_sites_solution_hydrogens mixed
_audit_creation_method SHELXL-2014/7
_cell_angle_alpha 90
_cell_angle_beta 90
_cell_angle_gamma 90
_cell_formula_units_Z 8
_cell_length_a 9.036(5)
_cell_length_b 13.639(7)
_cell_length_c 27.171(13)
_cell_measurement_reflns_used 6850
_cell_measurement_temperature 296(2)
_cell_measurement_theta_max 27.44
_cell_measurement_theta_min 2.71
_cell_volume 3349(3)
_computing_structure_refinement 'SHELXL-2014/7 (Sheldrick, 2014)'
_diffrn_ambient_temperature 296(2)
_diffrn_measured_fraction_theta_full 0.993
_diffrn_measured_fraction_theta_max 0.982
_diffrn_measurement_device_type 'Bruker APEX-II CCD'
_diffrn_measurement_method '\f and \w scans'
_diffrn_radiation_type MoK\a
_diffrn_radiation_wavelength 0.71073
_diffrn_reflns_av_R_equivalents 0.0319
_diffrn_reflns_av_unetI/netI 0.0244
_diffrn_reflns_Laue_measured_fraction_full 0.993
_diffrn_reflns_Laue_measured_fraction_max 0.982
_diffrn_reflns_limit_h_max 10
_diffrn_reflns_limit_h_min -11
_diffrn_reflns_limit_k_max 15
_diffrn_reflns_limit_k_min -17
_diffrn_reflns_limit_l_max 34
_diffrn_reflns_limit_l_min -24
_diffrn_reflns_number 19840
_diffrn_reflns_point_group_measured_fraction_full 0.993
_diffrn_reflns_point_group_measured_fraction_max 0.982
_diffrn_reflns_theta_full 25.242
_diffrn_reflns_theta_max 27.623
_diffrn_reflns_theta_min 2.806
_exptl_absorpt_coefficient_mu 6.930
_exptl_absorpt_correction_type multi-scan
_exptl_absorpt_process_details sadabs
_exptl_crystal_colour colorless
_exptl_crystal_density_diffrn 1.885
_exptl_crystal_description block
_exptl_crystal_F_000 1872
_exptl_crystal_size_max 0.220
_exptl_crystal_size_mid 0.200
_exptl_crystal_size_min 0.180
_exptl_transmission_factor_max 0.287
_exptl_transmission_factor_min 0.237
_refine_diff_density_max 0.616
_refine_diff_density_min -0.937
_refine_diff_density_rms 0.103
_refine_ls_extinction_coef .
_refine_ls_extinction_method none
_refine_ls_goodness_of_fit_ref 1.006
_refine_ls_hydrogen_treatment mixed
_refine_ls_matrix_type full
_refine_ls_number_parameters 216
_refine_ls_number_reflns 3828
_refine_ls_number_restraints 6
_refine_ls_restrained_S_all 1.006
_refine_ls_R_factor_all 0.0351
_refine_ls_R_factor_gt 0.0260
_refine_ls_shift/su_max 0.024
_refine_ls_shift/su_mean 0.001
_refine_ls_structure_factor_coef Fsqd
_refine_ls_weighting_details 'w=1/[\s^2^(Fo^2^)+(0.0219P)^2^+8.9161P] where P=(Fo^2^+2Fc^2^)/3'
_refine_ls_weighting_scheme calc
_refine_ls_wR_factor_gt 0.0569
_refine_ls_wR_factor_ref 0.0607
_reflns_Friedel_coverage 0.000
_reflns_Friedel_fraction_full .
_reflns_Friedel_fraction_max .
_reflns_number_gt 3118
_reflns_number_total 3828
_reflns_threshold_expression 'I > 2\s(I)'
_cod_data_source_file 4a.cif
_cod_data_source_block PBCA
_cod_database_code 1564859
_shelx_shelxl_version_number 2014/7
_shelx_space_group_comment
;
The symmetry employed for this shelxl refinement is uniquely defined
by the following loop, which should always be used as a source of
symmetry information in preference to the above space-group names.
They are only intended as comments.
;
_shelx_estimated_absorpt_t_min 0.311
_shelx_estimated_absorpt_t_max 0.368

loop_
_space_group_symop_operation_xyz
'x, y, z'
'-x+1/2, -y, z+1/2'
'-x, y+1/2, -z+1/2'
'x+1/2, -y+1/2, -z'
'-x, -y, -z'
'x-1/2, y, -z-1/2'
'x, -y-1/2, z-1/2'
'-x-1/2, y-1/2, z'

loop_
_atom_site_label
_atom_site_type_symbol
_atom_site_fract_x
_atom_site_fract_y
_atom_site_fract_z
_atom_site_U_iso_or_equiv
_atom_site_adp_type
_atom_site_occupancy
_atom_site_site_symmetry_order
_atom_site_calc_flag
_atom_site_refinement_flags_posn
_atom_site_refinement_flags_adp
_atom_site_refinement_flags_occupancy
_atom_site_disorder_assembly
_atom_site_disorder_group
W1 W 0.27455(2) 0.41170(2) 0.85521(2) 0.03116(6) Uani 1 1 d . . . . .
C7 C -0.0097(7) 0.4242(4) 0.9221(2) 0.0662(16) Uani 1 1 d . . . . .
H7A H 0.0448 0.3835 0.9445 0.099 Uiso 1 1 calc R U . . .
H7B H -0.0527 0.3841 0.8968 0.099 Uiso 1 1 calc R U . . .
H7C H -0.0867 0.4578 0.9396 0.099 Uiso 1 1 calc R U . . .
C1 C 0.0041(7) 0.5550(6) 0.8627(3) 0.091(3) Uani 1 1 d . . . . .
H1A H -0.0691 0.5115 0.8483 0.110 Uiso 1 1 calc R U . . .
H1B H -0.0491 0.6057 0.8803 0.110 Uiso 1 1 calc R U . . .
C2 C 0.0815(7) 0.5990(5) 0.8247(2) 0.077(2) Uani 1 1 d . . . . .
H2A H 0.1014 0.6664 0.8340 0.093 Uiso 1 1 calc R U . . .
H2B H 0.0176 0.6008 0.7960 0.093 Uiso 1 1 calc R U . . .
C3 C 0.3478(8) 0.6220(4) 0.8173(2) 0.078(2) Uani 1 1 d . . . . .
H3A H 0.4255 0.6037 0.7944 0.094 Uiso 1 1 calc R U . . .
H3B H 0.3146 0.6872 0.8082 0.094 Uiso 1 1 calc R U . . .
C8 C 0.2168(6) 0.5281(4) 0.75721(17) 0.0516(13) Uani 1 1 d . . . . .
H8A H 0.1367 0.4833 0.7514 0.077 Uiso 1 1 calc R U . . .
H8B H 0.3084 0.4979 0.7477 0.077 Uiso 1 1 calc R U . . .
H8C H 0.2017 0.5866 0.7382 0.077 Uiso 1 1 calc R U . . .
C5 C 0.3112(8) 0.5631(7) 0.9403(3) 0.103(3) Uani 1 1 d . . . . .
H5A H 0.3417 0.5174 0.9657 0.123 Uiso 1 1 calc R U . . .
H5B H 0.3390 0.6282 0.9513 0.123 Uiso 1 1 calc R U . . .
C6 C 0.1556(9) 0.5598(6) 0.9372(3) 0.102(3) Uani 1 1 d . . . . .
H6A H 0.1200 0.6261 0.9320 0.122 Uiso 1 1 calc R U . . .
H6B H 0.1177 0.5381 0.9688 0.122 Uiso 1 1 calc R U . . .
C4 C 0.4096(8) 0.6276(5) 0.8637(3) 0.089(3) Uani 1 1 d . . . . .
H4A H 0.3640 0.6823 0.8808 0.107 Uiso 1 1 calc R U . . .
H4B H 0.5138 0.6431 0.8600 0.107 Uiso 1 1 calc R U . . .
C9 C 0.5454(6) 0.5056(4) 0.9113(2) 0.0592(15) Uani 1 1 d . . . . .
H9A H 0.6033 0.4890 0.8829 0.089 Uiso 1 1 calc R U . . .
H9B H 0.5338 0.4487 0.9317 0.089 Uiso 1 1 calc R U . . .
H9C H 0.5946 0.5563 0.9296 0.089 Uiso 1 1 calc R U . . .
N1 N 0.0923(4) 0.4975(3) 0.89923(13) 0.0426(9) Uani 1 1 d . . . . .
N2 N 0.2222(4) 0.5534(2) 0.81020(13) 0.0338(7) Uani 1 1 d . . . . .
N3 N 0.3978(4) 0.5409(3) 0.89540(14) 0.0417(9) Uani 1 1 d . . . . .
O1 O 0.3042(4) 0.3388(2) 0.90742(12) 0.0473(8) Uani 1 1 d . . . . .
O2 O 0.1291(4) 0.3549(2) 0.82344(12) 0.0453(8) Uani 1 1 d . . . . .
O3 O 0.4320(4) 0.3962(2) 0.81788(12) 0.0446(8) Uani 1 1 d . . . . .
O1W O 0.6048(5) 0.7812(3) 0.77040(17) 0.0526(10) Uani 1 1 d . . . . .
O2W O 0.7793(6) 0.7342(6) 0.9426(2) 0.108(2) Uani 1 1 d D . . . .
O3W O 0.9516(5) 0.2203(4) 0.00962(18) 0.0665(12) Uani 1 1 d . . . . .
O4W O 0.8202(5) 0.7798(4) 0.84388(17) 0.0784(13) Uani 1 1 d D . . . .
H1W H 0.556(5) 0.809(3) 0.7827(18) 0.026(15) Uiso 1 1 d . . . . .
H2W H 0.603(8) 0.811(5) 0.748(2) 0.08(2) Uiso 1 1 d . . . . .
H3W H 0.890(7) 0.230(5) -0.008(2) 0.06(2) Uiso 1 1 d . . . . .
H4W H 0.914(6) 0.198(4) 0.032(2) 0.049(17) Uiso 1 1 d . . . . .
H8W H 0.895(5) 0.815(5) 0.842(2) 0.12(3) Uiso 1 1 d D . . . .
H6W H 0.818(10) 0.776(5) 0.9611(17) 0.14(4) Uiso 1 1 d D . . . .
H5W H 0.794(7) 0.745(4) 0.9131(6) 0.08(2) Uiso 1 1 d D . . . .
H7W H 0.763(6) 0.786(5) 0.8201(17) 0.10(3) Uiso 1 1 d D . . . .

loop_
_atom_site_aniso_label
_atom_site_aniso_U_11
_atom_site_aniso_U_22
_atom_site_aniso_U_33
_atom_site_aniso_U_23
_atom_site_aniso_U_13
_atom_site_aniso_U_12
W1 0.04315(11) 0.02021(9) 0.03011(10) -0.00114(6) -0.00601(7) 0.00001(6)
C7 0.063(4) 0.074(4) 0.061(4) 0.012(3) 0.023(3) -0.012(3)
C1 0.059(4) 0.101(5) 0.113(6) 0.061(4) 0.036(4) 0.044(4)
C2 0.075(4) 0.098(5) 0.058(4) 0.020(3) 0.012(3) 0.051(4)
C3 0.113(6) 0.059(3) 0.063(4) 0.016(3) -0.015(4) -0.051(4)
C8 0.076(4) 0.044(3) 0.035(2) 0.008(2) -0.001(2) 0.008(2)
C5 0.082(5) 0.146(7) 0.081(5) -0.078(5) -0.026(4) 0.021(5)
C6 0.103(6) 0.119(6) 0.083(5) -0.071(5) 0.050(4) -0.045(5)
C4 0.087(5) 0.053(3) 0.127(6) 0.030(4) -0.051(4) -0.041(3)
C9 0.051(3) 0.051(3) 0.076(4) -0.015(3) -0.027(3) -0.002(2)
N1 0.046(2) 0.041(2) 0.040(2) -0.0002(17) 0.0124(17) -0.0015(17)
N2 0.0413(19) 0.0249(16) 0.0353(19) 0.0023(14) 0.0001(15) 0.0021(15)
N3 0.047(2) 0.0304(19) 0.048(2) -0.0086(16) -0.0114(18) -0.0012(16)
O1 0.069(2) 0.0336(17) 0.0397(18) 0.0088(13) -0.0158(16) -0.0034(15)
O2 0.059(2) 0.0245(14) 0.052(2) -0.0019(13) -0.0178(16) -0.0057(14)
O3 0.0475(19) 0.0421(18) 0.0442(18) -0.0074(14) 0.0003(14) 0.0139(14)
O1W 0.057(3) 0.054(2) 0.047(2) 0.008(2) 0.0130(19) 0.009(2)
O2W 0.074(3) 0.188(7) 0.063(3) 0.018(4) 0.009(3) -0.027(4)
O3W 0.058(3) 0.097(3) 0.045(2) 0.014(2) 0.009(2) -0.003(2)
O4W 0.057(3) 0.113(4) 0.065(3) 0.023(3) -0.006(2) -0.026(3)

loop_
_atom_type_symbol
_atom_type_description
_atom_type_scat_dispersion_real
_atom_type_scat_dispersion_imag
_atom_type_scat_source
C C 0.0033 0.0016 'International Tables Vol C Tables 4.2.6.8 and 6.1.1.4'
H H 0.0000 0.0000 'International Tables Vol C Tables 4.2.6.8 and 6.1.1.4'
N N 0.0061 0.0033 'International Tables Vol C Tables 4.2.6.8 and 6.1.1.4'
O O 0.0106 0.0060 'International Tables Vol C Tables 4.2.6.8 and 6.1.1.4'
W W -0.8490 6.8722 'International Tables Vol C Tables 4.2.6.8 and 6.1.1.4'

loop_
_geom_angle_atom_site_label_1
_geom_angle_atom_site_label_2
_geom_angle_atom_site_label_3
_geom_angle
_geom_angle_site_symmetry_1
_geom_angle_site_symmetry_3
O1 W1 O2 105.21(15) . .
O1 W1 O3 105.94(16) . .
O2 W1 O3 105.63(16) . .
O1 W1 N2 157.53(14) . .
O2 W1 N2 87.49(13) . .
O3 W1 N2 87.78(13) . .
O1 W1 N1 88.73(15) . .
O2 W1 N1 86.88(15) . .
O3 W1 N1 156.98(13) . .
N2 W1 N1 73.27(13) . .
O1 W1 N3 88.68(14) . .
O2 W1 N3 156.12(13) . .
O3 W1 N3 88.53(15) . .
N2 W1 N3 73.69(13) . .
N1 W1 N3 73.88(14) . .
N1 C7 H7A 109.5 . .
N1 C7 H7B 109.5 . .
H7A C7 H7B 109.5 . .
N1 C7 H7C 109.5 . .
H7A C7 H7C 109.5 . .
H7B C7 H7C 109.5 . .
C2 C1 N1 117.0(5) . .
C2 C1 H1A 108.0 . .
N1 C1 H1A 108.0 . .
C2 C1 H1B 108.0 . .
N1 C1 H1B 108.0 . .
H1A C1 H1B 107.3 . .
C1 C2 N2 116.9(5) . .
C1 C2 H2A 108.1 . .
N2 C2 H2A 108.1 . .
C1 C2 H2B 108.1 . .
N2 C2 H2B 108.1 . .
H2A C2 H2B 107.3 . .
C4 C3 N2 117.6(5) . .
C4 C3 H3A 107.9 . .
N2 C3 H3A 107.9 . .
C4 C3 H3B 107.9 . .
N2 C3 H3B 107.9 . .
H3A C3 H3B 107.2 . .
N2 C8 H8A 109.5 . .
N2 C8 H8B 109.5 . .
H8A C8 H8B 109.5 . .
N2 C8 H8C 109.5 . .
H8A C8 H8C 109.5 . .
H8B C8 H8C 109.5 . .
C6 C5 N3 118.2(5) . .
C6 C5 H5A 107.7 . .
N3 C5 H5A 107.7 . .
C6 C5 H5B 107.7 . .
N3 C5 H5B 107.7 . .
H5A C5 H5B 107.1 . .
C5 C6 N1 116.9(5) . .
C5 C6 H6A 108.1 . .
N1 C6 H6A 108.1 . .
C5 C6 H6B 108.1 . .
N1 C6 H6B 108.1 . .
H6A C6 H6B 107.3 . .
C3 C4 N3 117.5(5) . .
C3 C4 H4A 107.9 . .
N3 C4 H4A 107.9 . .
C3 C4 H4B 107.9 . .
N3 C4 H4B 107.9 . .
H4A C4 H4B 107.2 . .
N3 C9 H9A 109.5 . .
N3 C9 H9B 109.5 . .
H9A C9 H9B 109.5 . .
N3 C9 H9C 109.5 . .
H9A C9 H9C 109.5 . .
H9B C9 H9C 109.5 . .
C6 N1 C1 112.0(6) . .
C6 N1 C7 109.8(4) . .
C1 N1 C7 107.3(5) . .
C6 N1 W1 112.2(4) . .
C1 N1 W1 107.3(3) . .
C7 N1 W1 108.1(3) . .
C2 N2 C3 111.1(5) . .
C2 N2 C8 109.3(4) . .
C3 N2 C8 107.4(4) . .
C2 N2 W1 112.7(3) . .
C3 N2 W1 107.4(3) . .
C8 N2 W1 108.8(3) . .
C4 N3 C9 111.6(5) . .
C4 N3 C5 110.9(6) . .
C9 N3 C5 107.6(4) . .
C4 N3 W1 111.5(3) . .
C9 N3 W1 108.5(3) . .
C5 N3 W1 106.5(4) . .
H1W O1W H2W 95(7) . .
H6W O2W H5W 113(2) . .
H3W O3W H4W 105(6) . .
H8W O4W H7W 112.9(19) . .

loop_
_geom_bond_atom_site_label_1
_geom_bond_atom_site_label_2
_geom_bond_distance
_geom_bond_site_symmetry_2
W1 O1 1.753(3) .
W1 O2 1.753(3) .
W1 O3 1.760(3) .
W1 N2 2.336(4) .
W1 N1 2.348(4) .
W1 N3 2.354(4) .
C7 N1 1.495(6) .
C7 H7A 0.9600 .
C7 H7B 0.9600 .
C7 H7C 0.9600 .
C1 C2 1.384(8) .
C1 N1 1.496(7) .
C1 H1A 0.9700 .
C1 H1B 0.9700 .
C2 N2 1.469(6) .
C2 H2A 0.9700 .
C2 H2B 0.9700 .
C3 C4 1.382(8) .
C3 N2 1.484(7) .
C3 H3A 0.9700 .
C3 H3B 0.9700 .
C8 N2 1.482(6) .
C8 H8A 0.9600 .
C8 H8B 0.9600 .
C8 H8C 0.9600 .
C5 C6 1.409(10) .
C5 N3 1.480(8) .
C5 H5A 0.9700 .
C5 H5B 0.9700 .
C6 N1 1.455(7) .
C6 H6A 0.9700 .
C6 H6B 0.9700 .
C4 N3 1.466(7) .
C4 H4A 0.9700 .
C4 H4B 0.9700 .
C9 N3 1.482(6) .
C9 H9A 0.9600 .
C9 H9B 0.9600 .
C9 H9C 0.9600 .
O1W H1W 0.67(5) .
O1W H2W 0.73(7) .
O2W H6W 0.832(10) .
O2W H5W 0.828(10) .
O3W H3W 0.75(6) .
O3W H4W 0.75(6) .
O4W H8W 0.834(10) .
O4W H7W 0.830(10) .

loop_
_geom_torsion_atom_site_label_1
_geom_torsion_atom_site_label_2
_geom_torsion_atom_site_label_3
_geom_torsion_atom_site_label_4
_geom_torsion
_geom_torsion_site_symmetry_1
_geom_torsion_site_symmetry_2
_geom_torsion_site_symmetry_3
_geom_torsion_site_symmetry_4
N1 C1 C2 N2 26.5(11) . . . .
N3 C5 C6 N1 25.3(12) . . . .
N2 C3 C4 N3 26.9(11) . . . .
C5 C6 N1 C1 -117.7(8) . . . .
C5 C6 N1 C7 123.2(8) . . . .
C5 C6 N1 W1 3.0(9) . . . .
C2 C1 N1 C6 83.6(8) . . . .
C2 C1 N1 C7 -155.9(7) . . . .
C2 C1 N1 W1 -39.9(8) . . . .
C1 C2 N2 C3 -118.7(7) . . . .
C1 C2 N2 C8 122.9(7) . . . .
C1 C2 N2 W1 1.8(8) . . . .
C4 C3 N2 C2 84.1(8) . . . .
C4 C3 N2 C8 -156.4(7) . . . .
C4 C3 N2 W1 -39.6(8) . . . .
C3 C4 N3 C9 122.4(7) . . . .
C3 C4 N3 C5 -117.7(8) . . . .
C3 C4 N3 W1 0.9(9) . . . .
C6 C5 N3 C4 82.7(9) . . . .
C6 C5 N3 C9 -155.1(7) . . . .
C6 C5 N3 W1 -38.8(9) . . . .
